data_9002235
loop_
_publ_author_name
'Bonazzi, P.'
'Bindi, L.'

_publ_section_title
;
 Structural adjustments induced by heat treatment in ilvaite
 Sample: RM at T = 450 deg C
;
_journal_name_full 'American Mineralogist'
_journal_page_first 1604
_journal_page_last 1612
_journal_volume 84
_journal_year 1999
_chemical_formula_sum 'Al0.04 Ca Fe2.88 H Mg0.03 Mn0.05 O9 Si2'
_chemical_name_mineral Ilvaite
_space_group_IT_number 14
_symmetry_space_group_name_Hall '-P 2yab'
_symmetry_space_group_name_H-M 'P 1 21/a 1'
_cell_angle_alpha 90
_cell_angle_beta 90.10
_cell_angle_gamma 90
_cell_length_a 13.014
_cell_length_b 8.807
_cell_length_c 5.846
_cell_formula_units_Z 4
_cell_volume 670.034
_database_code_amcsd 0002319
_diffrn_ambient_temperature 723.15
_exptl_crystal_density_diffrn 4.031
_cod_original_formula_sum 'Ca Fe2.88 Mg.03 Al.04 Mn.05 Si2 H O9'
_cod_database_code 9002235

loop_
_space_group_symop_operation_xyz
x,y,z
1/2+x,1/2-y,z
1/2-x,1/2+y,-z
-x,-y,-z

loop_
_atom_site_label
_atom_site_fract_x
_atom_site_fract_y
_atom_site_fract_z
_atom_site_occupancy
_atom_site_U_iso_or_equiv
Ca 0.81287 0.37029 0.75072 1.00000 0.00958
Fe11 0.89007 0.05073 0.00734 0.97000 0.00807
Mg11 0.89007 0.05073 0.00734 0.03000 0.00807
Fe12 0.89000 0.05119 0.49276 0.96000 0.00799
Al12 0.89000 0.05119 0.49276 0.04000 0.00799
Fe2 0.94063 0.74003 0.24975 0.95000 0.00857
Mn2 0.94063 0.74003 0.24975 0.05000 0.00857
Si1 0.95958 0.36863 0.24986 1.00000 0.00688
Si2 0.67950 0.22731 0.25047 1.00000 0.00689
H 0.73940 0.07890 0.74170 1.00000 0.04700
O1 0.00985 0.02910 0.74651 1.00000 0.01293
O21 0.93651 0.27249 0.01682 1.00000 0.00920
O22 0.93628 0.27240 0.48262 1.00000 0.00913
O3 0.77748 0.10944 0.25130 1.00000 0.00967
O41 0.67102 0.32928 0.01863 1.00000 0.00942
O42 0.67084 0.33013 0.48177 1.00000 0.00935
O5 0.58485 0.10108 0.25056 1.00000 0.00907
O6 0.60163 0.02554 0.75061 1.00000 0.01173
O7 0.79821 0.10931 0.74935 1.00000 0.00948

loop_
_cod_related_entry_id
_cod_related_entry_database
_cod_related_entry_code
1 AMCSD 0002319
